data_1549716
loop_
_publ_author_name
'Formica, Michele'
'Sorin, Geoffroy'
'Farley, Alistair J. M.'
'D\'iaz, Jes\'us'
'Paton, Robert S.'
'Dixon, Darren J.'

_publ_section_title
;
 Bifunctional iminophosphorane catalysed enantioselective sulfa-Michael
 addition of alkyl thiols to alkenyl benzimidazoles.
;
_journal_issue 34
_journal_name_full 'Chemical science'
_journal_page_first 6969
_journal_page_last 6974
_journal_paper_doi 10.1039/c8sc01804a
_journal_volume 9
_journal_year 2018
_chemical_absolute_configuration ad
_chemical_formula_moiety 'C13 H18 N2 S1'
_chemical_formula_sum 'C13 H18 N2 S'
_chemical_formula_weight 234.37
_chemical_melting_point ?
_space_group_IT_number 18
_space_group_name_Hall 'P 2 2ab'
_space_group_name_H-M_alt 'P 21 21 2'
_symmetry_cell_setting orthorhombic
_symmetry_space_group_name_Hall 'P 2 2ab'
_symmetry_space_group_name_H-M 'P 21 21 2'
_atom_sites_solution_hydrogens difmap
_atom_sites_solution_primary direct
_audit_creation_date 2018-03-21
_audit_creation_method CRYSTALS_ver_14.61_build_6236
_audit_update_record
;
2018-03-28 deposited with the CCDC.
2018-07-13 downloaded from the CCDC.
;
_cell_angle_alpha 90
_cell_angle_beta 90
_cell_angle_gamma 90
_cell_formula_units_Z 4
_cell_length_a 20.7206(4)
_cell_length_b 9.8606(2)
_cell_length_c 6.34860(10)
_cell_measurement_reflns_used 14563
_cell_measurement_temperature 150
_cell_measurement_theta_max 76
_cell_measurement_theta_min 4
_cell_volume 1297.13(4)
_computing_cell_refinement 'USER DEFINED CELL REFINEMENT'
_computing_data_collection 'USER DEFINED DATA COLLECTION'
_computing_data_reduction 'USER DEFINED DATA REDUCTION'
_computing_molecular_graphics 'CAMERON (Watkin et al., 1996)'
_computing_publication_material 'CRYSTALS (Betteridge et al., 2003)'
_computing_structure_refinement 'CRYSTALS (Betteridge et al., 2003)'
_computing_structure_solution 'SIR92 (Altomare et al., 1994)'
_diffrn_ambient_temperature 150
_diffrn_measured_fraction_theta_full 0.997
_diffrn_measured_fraction_theta_max 0.997
_diffrn_measurement_device Serial
_diffrn_measurement_device_type Unknown
_diffrn_measurement_method \w
_diffrn_radiation_monochromator graphite
_diffrn_radiation_type 'Cu K\a'
_diffrn_radiation_wavelength 1.54184
_diffrn_reflns_av_R_equivalents 0.047
_diffrn_reflns_limit_h_max 25
_diffrn_reflns_limit_h_min -25
_diffrn_reflns_limit_k_max 12
_diffrn_reflns_limit_k_min -12
_diffrn_reflns_limit_l_max 7
_diffrn_reflns_limit_l_min -7
_diffrn_reflns_number 26964
_diffrn_reflns_theta_full 76.118
_diffrn_reflns_theta_max 76.118
_diffrn_reflns_theta_min 4.267
_diffrn_standards_number 0
_exptl_absorpt_coefficient_mu 2.003
_exptl_absorpt_correction_T_max 0.74
_exptl_absorpt_correction_T_min 0.42
_exptl_absorpt_correction_type multi-scan
_exptl_absorpt_process_details 'DENZO/SCALEPACK (Otwinowski & Minor, 1997)'
_exptl_crystal_colour clear_pale_colourless
_exptl_crystal_density_diffrn 1.200
_exptl_crystal_density_meas ?
_exptl_crystal_density_method 'not measured'
_exptl_crystal_description plate
_exptl_crystal_F_000 504
_exptl_crystal_size_max 0.200
_exptl_crystal_size_mid 0.200
_exptl_crystal_size_min 0.150
_refine_diff_density_max 0.33
_refine_diff_density_min -0.34
_refine_ls_abs_structure_details 'Flack (1983), 1104 Friedel-pairs'
_refine_ls_abs_structure_Flack 0.01(2)
_refine_ls_extinction_method None
_refine_ls_goodness_of_fit_ref 0.9904
_refine_ls_hydrogen_treatment mixed
_refine_ls_matrix_type full
_refine_ls_number_parameters 155
_refine_ls_number_reflns 2686
_refine_ls_number_restraints 8
_refine_ls_R_factor_all 0.0378
_refine_ls_R_factor_gt 0.0372
_refine_ls_shift/su_max 0.0015972
_refine_ls_shift/su_mean 0.0000393
_refine_ls_structure_factor_coef Fsqd
_refine_ls_weighting_details
;
 Method= Modified Sheldrick 
 w=1/[\s^2^(F^2^) + ( 0.07P)^2^ + 0.48P] 
 ,where P=(max(Fo^2^,0) + 2Fc^2^)/3 
;
_refine_ls_weighting_scheme calc
_refine_ls_wR_factor_all 0.1075
_refine_ls_wR_factor_gt 0.1067
_refine_ls_wR_factor_ref 0.1075
_reflns_limit_h_max 25
_reflns_limit_h_min -25
_reflns_limit_k_max 12
_reflns_limit_k_min 0
_reflns_limit_l_max 7
_reflns_limit_l_min 0
_reflns_number_gt 2630
_reflns_number_total 2686
_reflns_threshold_expression I>2.0\s(I)
_oxford_diffrn_Wilson_B_factor 0.00
_oxford_diffrn_Wilson_scale 0.00
_oxford_refine_ls_r_factor_ref 0.0378
_oxford_refine_ls_scale 8.6(3)
_oxford_reflns_number_all 2686
_oxford_reflns_threshold_expression_ref I>-3.0\s(I)
_oxford_structure_analysis_title 014djd16
_cod_data_source_file c8sc01804a2.cif
_cod_data_source_block 25
_cod_depositor_comments
;
The following automatic conversions were performed:

'_chemical_melting_point' value 'not measured' was changed to '?' -
the value is undefined or not given.

'_exptl_crystal_density_meas' value 'not measured' was changed to '?'
- the value is perceived as not measured.

Automatic conversion script
Id: cif_fix_values 4973 2017-02-22 13:04:09Z antanas 

 Adding full bibliography for 1549716.cif.
;
_cod_original_sg_symbol_H-M 'P 21 21 2 '
_cod_original_formula_sum 'C13 H18 N2 S1'
_cod_database_code 1549716

loop_
_symmetry_equiv_pos_as_xyz
x,y,z
x+1/2,-y+1/2,-z
-x+1/2,y+1/2,-z
-x,-y,z

loop_
_atom_site_label
_atom_site_type_symbol
_atom_site_fract_x
_atom_site_fract_y
_atom_site_fract_z
_atom_site_U_iso_or_equiv
_atom_site_occupancy
_atom_site_adp_type
_atom_site_refinement_flags_posn
_atom_site_refinement_flags_occupancy
_atom_site_disorder_assembly
_atom_site_disorder_group
S1 S 0.649650(18) 0.24712(6) 1.19449(6) 0.0382 1.0000 Uani . . . .
C2 C 0.61430(8) 0.2569(3) 0.9323(2) 0.0356 1.0000 Uani D . . .
C3 C 0.54144(7) 0.2406(2) 0.9709(2) 0.0326 1.0000 Uani D . . .
C4 C 0.50212(7) 0.2468(2) 0.7747(2) 0.0278 1.0000 Uani D . . .
N5 N 0.48448(7) 0.36224(16) 0.6820(3) 0.0300 1.0000 Uani D . . .
C6 C 0.45009(8) 0.32533(19) 0.5031(3) 0.0295 1.0000 Uani D . . .
C7 C 0.42015(9) 0.4041(2) 0.3482(4) 0.0375 1.0000 Uani . . . .
C8 C 0.38840(9) 0.3349(3) 0.1907(4) 0.0464 1.0000 Uani . . . .
C9 C 0.38591(9) 0.1943(3) 0.1845(4) 0.0476 1.0000 Uani . . . .
C10 C 0.41556(9) 0.1154(2) 0.3364(4) 0.0376 1.0000 Uani . . . .
C11 C 0.44793(8) 0.1840(2) 0.4975(3) 0.0286 1.0000 Uani D . . .
N12 N 0.48148(7) 0.13662(16) 0.6719(3) 0.0291 1.0000 Uani D . . .
C13 C 0.64026(11) 0.1505(4) 0.7835(4) 0.0634 1.0000 Uani . . . .
C14 C 0.73524(10) 0.2777(3) 1.1503(4) 0.0570 1.0000 Uani . . . .
C15 C 0.77450(10) 0.2159(3) 1.3298(4) 0.0564 1.0000 Uani . . . .
C16 C 0.77107(12) 0.0651(3) 1.3421(5) 0.0665 1.0000 Uani . . . .
H21 H 0.6224 0.3487 0.8717 0.0423 1.0000 Uiso R . . .
H32 H 0.5279 0.3116 1.0674 0.0402 1.0000 Uiso R . . .
H31 H 0.5342 0.1512 1.0332 0.0396 1.0000 Uiso R . . .
H71 H 0.4223 0.4992 0.3527 0.0439 1.0000 Uiso R . . .
H81 H 0.3684 0.3849 0.0839 0.0560 1.0000 Uiso R . . .
H91 H 0.3639 0.1508 0.0728 0.0579 1.0000 Uiso R . . .
H101 H 0.4136 0.0199 0.3350 0.0449 1.0000 Uiso R . . .
H131 H 0.6210 0.1605 0.6431 0.0943 1.0000 Uiso R . . .
H132 H 0.6867 0.1541 0.7698 0.0946 1.0000 Uiso R . . .
H133 H 0.6292 0.0594 0.8389 0.0957 1.0000 Uiso R . . .
H141 H 0.7428 0.3759 1.1413 0.0689 1.0000 Uiso R . . .
H142 H 0.7469 0.2312 1.0168 0.0670 1.0000 Uiso R . . .
H151 H 0.8188 0.2443 1.3120 0.0686 1.0000 Uiso R . . .
H152 H 0.7584 0.2558 1.4568 0.0677 1.0000 Uiso R . . .
H162 H 0.7974 0.0321 1.4556 0.1003 1.0000 Uiso R . . .
H163 H 0.7854 0.0248 1.2127 0.1003 1.0000 Uiso R . . .
H161 H 0.7267 0.0349 1.3683 0.0997 1.0000 Uiso R . . .
H51 H 0.4953(15) 0.4425(18) 0.712(4) 0.035(2) 0.62(3) Uiso D P 1 1
H121 H 0.489(2) 0.053(2) 0.700(6) 0.034(2) 0.38(3) Uiso D P 1 2

loop_
_atom_site_aniso_label
_atom_site_aniso_U_11
_atom_site_aniso_U_22
_atom_site_aniso_U_33
_atom_site_aniso_U_23
_atom_site_aniso_U_13
_atom_site_aniso_U_12
S1 0.0233(2) 0.0618(3) 0.0295(2) -0.0006(3) -0.00364(13) 0.0008(2)
C2 0.0231(7) 0.0560(10) 0.0278(7) 0.0049(10) -0.0028(6) -0.0021(9)
C3 0.0232(7) 0.0466(9) 0.0279(7) 0.0021(9) 0.0010(5) 0.0009(8)
C4 0.0193(6) 0.0361(7) 0.0280(7) 0.0001(9) 0.0022(5) 0.0006(7)
N5 0.0223(7) 0.0343(7) 0.0333(9) 0.0016(8) -0.0011(7) -0.0020(6)
C6 0.0176(7) 0.0398(9) 0.0312(11) 0.0034(7) 0.0026(8) 0.0005(6)
C7 0.0247(9) 0.0493(11) 0.0386(12) 0.0095(9) 0.0004(9) 0.0038(8)
C8 0.0248(9) 0.0816(16) 0.0329(11) 0.0108(12) -0.0021(9) 0.0062(10)
C9 0.0230(9) 0.0862(15) 0.0335(12) -0.0103(10) -0.0064(9) -0.0009(9)
C10 0.0225(8) 0.0528(11) 0.0376(12) -0.0134(9) 0.0013(9) -0.0028(7)
C11 0.0161(7) 0.0418(9) 0.0278(11) -0.0030(7) 0.0008(8) -0.0004(6)
N12 0.0229(7) 0.0335(7) 0.0308(9) -0.0021(7) 0.0009(7) -0.0004(6)
C13 0.0314(10) 0.123(2) 0.0354(11) -0.0200(14) 0.0027(9) 0.0094(13)
C14 0.0285(10) 0.0878(18) 0.0547(12) 0.0110(13) -0.0077(9) -0.0130(10)
C15 0.0272(9) 0.0914(19) 0.0508(12) -0.0004(12) -0.0123(9) -0.0046(10)
C16 0.0387(12) 0.0833(18) 0.0776(19) -0.0023(15) -0.0187(13) 0.0118(12)

loop_
_atom_type_symbol
_atom_type_scat_dispersion_real
_atom_type_scat_dispersion_imag
_atom_type_scat_Cromer_Mann_a1
_atom_type_scat_Cromer_Mann_b1
_atom_type_scat_Cromer_Mann_a2
_atom_type_scat_Cromer_Mann_b2
_atom_type_scat_Cromer_Mann_a3
_atom_type_scat_Cromer_Mann_b3
_atom_type_scat_Cromer_Mann_a4
_atom_type_scat_Cromer_Mann_b4
_atom_type_scat_Cromer_Mann_c
_atom_type_scat_source
C 0.0181 0.0091 2.3100 20.8439 1.0200 10.2075 1.5886 0.5687 0.8650 51.6512 0.2156 'International Tables Vol C 4.2.6.8 and 6.1.1.4'
H 0.0000 0.0000 0.4930 10.5109 0.3229 26.1257 0.1402 3.1424 0.0408 57.7998 0.0030 'International Tables Vol C 4.2.6.8 and 6.1.1.4'
N 0.0311 0.0180 12.2126 0.0057 3.1322 9.8933 2.0125 28.9975 1.1663 0.5826 -11.5290 'International Tables Vol C 4.2.6.8 and 6.1.1.4'
S 0.3331 0.5567 6.9053 1.4679 5.2034 22.2151 1.4379 0.2536 1.5863 56.1720 0.8669 'International Tables Vol C 4.2.6.8 and 6.1.1.4'

loop_
_geom_angle_atom_site_label_1
_geom_angle_atom_site_label_2
_geom_angle_atom_site_label_3
_geom_angle
_geom_angle_publ_flag
C2 S1 C14 104.02(9) yes
S1 C2 C3 104.10(10) yes
S1 C2 C13 113.04(15) yes
C3 C2 C13 112.10(18) yes
S1 C2 H21 109.4 no
C3 C2 H21 108.8 no
C13 C2 H21 109.2 no
C2 C3 C4 113.54(13) yes
C2 C3 H32 107.9 no
C4 C3 H32 109.8 no
C2 C3 H31 108.0 no
C4 C3 H31 107.0 no
H32 C3 H31 110.5 no
C3 C4 N5 123.70(19) yes
C3 C4 N12 123.28(18) yes
N5 C4 N12 113.02(13) yes
C4 N5 C6 106.14(15) yes
C4 N5 H51 128.8(13) no
C6 N5 H51 124.6(13) no
N5 C6 C7 131.08(18) yes
N5 C6 C11 107.40(18) yes
C7 C6 C11 121.5(2) yes
C6 C7 C8 116.6(2) yes
C6 C7 H71 120.8 no
C8 C7 H71 122.6 no
C7 C8 C9 122.2(3) yes
C7 C8 H81 118.5 no
C9 C8 H81 119.3 no
C8 C9 C10 121.7(3) yes
C8 C9 H91 119.5 no
C10 C9 H91 118.8 no
C9 C10 C11 116.8(2) yes
C9 C10 H101 122.4 no
C11 C10 H101 120.8 no
C10 C11 C6 121.2(2) yes
C10 C11 N12 131.34(19) yes
C6 C11 N12 107.46(18) yes
C11 N12 C4 105.98(15) yes
C11 N12 H121 125.7(14) no
C4 N12 H121 128.1(13) no
C2 C13 H131 110.7 no
C2 C13 H132 112.7 no
H131 C13 H132 108.6 no
C2 C13 H133 109.0 no
H131 C13 H133 108.6 no
H132 C13 H133 107.1 no
S1 C14 C15 109.75(16) yes
S1 C14 H141 109.1 no
C15 C14 H141 110.6 no
S1 C14 H142 107.0 no
C15 C14 H142 108.9 no
H141 C14 H142 111.5 no
C14 C15 C16 114.3(2) yes
C14 C15 H151 107.6 no
C16 C15 H151 109.9 no
C14 C15 H152 106.2 no
C16 C15 H152 110.5 no
H151 C15 H152 108.1 no
C15 C16 H162 110.5 no
C15 C16 H163 110.7 no
H162 C16 H163 109.0 no
C15 C16 H161 110.9 no
H162 C16 H161 107.6 no
H163 C16 H161 108.1 no

loop_
_geom_bond_atom_site_label_1
_geom_bond_atom_site_label_2
_geom_bond_distance
_geom_bond_publ_flag
S1 C2 1.8212(16) yes
S1 C14 1.821(2) yes
C2 C3 1.538(2) yes
C2 C13 1.511(3) yes
C2 H21 0.998 no
C3 C4 1.490(2) yes
C3 H32 0.972 no
C3 H31 0.977 no
C4 N5 1.332(2) yes
C4 N12 1.338(2) yes
N5 C6 1.390(3) yes
N5 H51 0.845(17) no
C6 C7 1.398(3) yes
C6 C11 1.394(2) yes
C7 C8 1.377(3) yes
C7 H71 0.939 no
C8 C9 1.388(3) yes
C8 H81 0.935 no
C9 C10 1.383(3) yes
C9 H91 0.946 no
C10 C11 1.398(3) yes
C10 H101 0.942 no
C11 N12 1.389(3) yes
N12 H121 0.855(19) no
C13 H131 0.982 no
C13 H132 0.967 no
C13 H133 0.992 no
C14 C15 1.527(3) yes
C14 H141 0.983 no
C14 H142 0.994 no
C15 C16 1.491(4) yes
C15 H151 0.965 no
C15 H152 0.957 no
C16 H162 0.960 no
C16 H163 0.960 no
C16 H161 0.980 no

loop_
_geom_hbond_atom_site_label_D
_geom_hbond_atom_site_label_H
_geom_hbond_atom_site_label_A
_geom_hbond_site_symmetry_A
_geom_hbond_angle_DHA
_geom_hbond_distance_DH
_geom_hbond_distance_HA
_geom_hbond_distance_DA
_geom_hbond_publ_flag
N5 H51 N5 4_665 161(2) 0.845 1.980 2.792(3) yes
N12 H121 N12 4_655 162(5) 0.855 1.978 2.801(3) yes
